data_7701556
loop_
_publ_author_name
'Sch\"uler, Philipp'
'G\"orls, Helmar'
'Westerhausen, Matthias'
'Krieck, Sven'

_publ_section_title
;
 Bis(trimethylsilyl)amide complexes of s-block metals with bidentate ether
 and amine ligands.
;
_journal_issue 24
_journal_name_full 'Dalton transactions (Cambridge, England : 2003)'
_journal_page_first 8966
_journal_page_last 8975
_journal_paper_doi 10.1039/c9dt01426h
_journal_volume 48
_journal_year 2019
_chemical_formula_moiety 'C18 H52 N4 Si4 Sr'
_chemical_formula_sum 'C18 H52 N4 Si4 Sr'
_chemical_formula_weight 524.62
_space_group_IT_number 15
_space_group_name_Hall '-C 2yc'
_space_group_name_H-M_alt 'C 1 2/c 1'
_symmetry_cell_setting monoclinic
_symmetry_space_group_name_Hall '-C 2yc'
_symmetry_space_group_name_H-M 'C 1 2/c 1'
_atom_sites_solution_hydrogens geom
_atom_sites_solution_primary direct
_atom_sites_solution_secondary difmap
_audit_creation_method SHELXL-97
_audit_update_record
;
2019-04-01 deposited with the CCDC.	2019-05-10 downloaded from the CCDC.
;
_cell_angle_alpha 90
_cell_angle_beta 101.900(1)
_cell_angle_gamma 90
_cell_formula_units_Z 4
_cell_length_a 8.5757(1)
_cell_length_b 17.6605(2)
_cell_length_c 20.4099(3)
_cell_measurement_reflns_used 6799
_cell_measurement_temperature 133(2)
_cell_measurement_theta_max 27.48
_cell_measurement_theta_min 2.52
_cell_volume 3024.67(7)
_computing_cell_refinement DENZO
_computing_data_collection COLLECT
_computing_data_reduction DENZO
_computing_molecular_graphics SHELXTL/PC
_computing_publication_material SHELXL-97
_computing_structure_refinement 'SHELXL-97 (Sheldrick, 2008)'
_computing_structure_solution 'SHELXS-97 (Sheldrick, 2008)'
_diffrn_ambient_temperature 133(2)
_diffrn_measured_fraction_theta_full 0.999
_diffrn_measured_fraction_theta_max 0.999
_diffrn_measurement_device_type KappaCCD
_diffrn_measurement_method 'phi- + omega-scan'
_diffrn_radiation_monochromator graphite
_diffrn_radiation_source 'fine-focus sealed tube'
_diffrn_radiation_type MoK\a
_diffrn_radiation_wavelength 0.71073
_diffrn_reflns_av_R_equivalents 0.0289
_diffrn_reflns_av_sigmaI/netI 0.0318
_diffrn_reflns_limit_h_max 0
_diffrn_reflns_limit_h_min -11
_diffrn_reflns_limit_k_max 22
_diffrn_reflns_limit_k_min -22
_diffrn_reflns_limit_l_max 26
_diffrn_reflns_limit_l_min -25
_diffrn_reflns_number 6799
_diffrn_reflns_theta_full 27.48
_diffrn_reflns_theta_max 27.48
_diffrn_reflns_theta_min 2.52
_exptl_absorpt_coefficient_mu 1.952
_exptl_absorpt_correction_T_max 0.7456
_exptl_absorpt_correction_T_min 0.6239
_exptl_absorpt_correction_type multi-scan
_exptl_absorpt_process_details 'SADABS, Bruker-AXS, 2002'
_exptl_crystal_colour colourless
_exptl_crystal_density_diffrn 1.152
_exptl_crystal_density_method 'not measured'
_exptl_crystal_description prism
_exptl_crystal_F_000 1128
_exptl_crystal_size_max 0.098
_exptl_crystal_size_mid 0.092
_exptl_crystal_size_min 0.088
_refine_diff_density_max 0.446
_refine_diff_density_min -0.378
_refine_diff_density_rms 0.100
_refine_ls_extinction_method none
_refine_ls_goodness_of_fit_ref 1.050
_refine_ls_hydrogen_treatment constr
_refine_ls_matrix_type full
_refine_ls_number_parameters 131
_refine_ls_number_reflns 3471
_refine_ls_number_restraints 0
_refine_ls_restrained_S_all 1.050
_refine_ls_R_factor_all 0.0284
_refine_ls_R_factor_gt 0.0233
_refine_ls_shift/su_max 0.001
_refine_ls_shift/su_mean 0.000
_refine_ls_structure_factor_coef Fsqd
_refine_ls_weighting_details 'calc w=1/[\s^2^(Fo^2^)+(0.0176P)^2^+3.2332P] where P=(Fo^2^+2Fc^2^)/3'
_refine_ls_weighting_scheme calc
_refine_ls_wR_factor_gt 0.0534
_refine_ls_wR_factor_ref 0.0549
_reflns_number_gt 3224
_reflns_number_total 3471
_reflns_threshold_expression >2sigma(I)
_cod_data_source_file c9dt01426h2.cif
_cod_data_source_block FO6428
_cod_original_sg_symbol_H-M 'C 2/c'
_cod_database_code 7701556

loop_
_symmetry_equiv_pos_as_xyz
'x, y, z'
'-x, y, -z+1/2'
'x+1/2, y+1/2, z'
'-x+1/2, y+1/2, -z+1/2'
'-x, -y, -z'
'x, -y, z-1/2'
'-x+1/2, -y+1/2, -z'
'x+1/2, -y+1/2, z-1/2'

loop_
_atom_site_label
_atom_site_type_symbol
_atom_site_fract_x
_atom_site_fract_y
_atom_site_fract_z
_atom_site_U_iso_or_equiv
_atom_site_adp_type
_atom_site_occupancy
_atom_site_symmetry_multiplicity
_atom_site_calc_flag
_atom_site_refinement_flags
Sr1 Sr 0.5000 0.559789(10) 0.2500 0.01626(6) Uani 1 2 d S
Si1 Si 0.75484(5) 0.61663(2) 0.40460(2) 0.01727(9) Uani 1 1 d .
Si2 Si 0.41457(5) 0.67627(2) 0.37402(2) 0.01760(9) Uani 1 1 d .
N1 N 0.56975(14) 0.62672(7) 0.35756(6) 0.0181(2) Uani 1 1 d .
N2 N 0.38962(16) 0.43146(7) 0.29921(7) 0.0229(3) Uani 1 1 d .
C1 C 0.8748(2) 0.54911(9) 0.36268(9) 0.0268(3) Uani 1 1 d .
H1A H 0.8203 0.5001 0.3559 0.040 Uiso 1 1 calc R
H1B H 0.9808 0.5424 0.3911 0.040 Uiso 1 1 calc R
H1C H 0.8853 0.5699 0.3193 0.040 Uiso 1 1 calc R
C2 C 0.87092(19) 0.70765(10) 0.41630(9) 0.0295(4) Uani 1 1 d .
H2A H 0.8165 0.7443 0.4399 0.044 Uiso 1 1 calc R
H2B H 0.8786 0.7281 0.3725 0.044 Uiso 1 1 calc R
H2C H 0.9782 0.6980 0.4427 0.044 Uiso 1 1 calc R
C3 C 0.7642(2) 0.57649(10) 0.49053(8) 0.0286(4) Uani 1 1 d .
H3A H 0.7171 0.6126 0.5174 0.043 Uiso 1 1 calc R
H3B H 0.8756 0.5672 0.5121 0.043 Uiso 1 1 calc R
H3C H 0.7048 0.5287 0.4869 0.043 Uiso 1 1 calc R
C4 C 0.4426(2) 0.78180(9) 0.37916(10) 0.0318(4) Uani 1 1 d .
H4A H 0.5347 0.7940 0.4147 0.048 Uiso 1 1 calc R
H4B H 0.3469 0.8056 0.3892 0.048 Uiso 1 1 calc R
H4C H 0.4608 0.8009 0.3363 0.048 Uiso 1 1 calc R
C5 C 0.3487(2) 0.64711(11) 0.45253(8) 0.0311(4) Uani 1 1 d .
H5A H 0.4342 0.6574 0.4914 0.047 Uiso 1 1 calc R
H5B H 0.3240 0.5929 0.4505 0.047 Uiso 1 1 calc R
H5C H 0.2534 0.6759 0.4566 0.047 Uiso 1 1 calc R
C6 C 0.23690(18) 0.66145(10) 0.30284(8) 0.0258(3) Uani 1 1 d .
H6A H 0.2087 0.6076 0.2997 0.039 Uiso 1 1 calc R
H6B H 0.2638 0.6781 0.2607 0.039 Uiso 1 1 calc R
H6C H 0.1463 0.6909 0.3113 0.039 Uiso 1 1 calc R
C7 C 0.4186(2) 0.36580(9) 0.25867(8) 0.0315(4) Uani 1 1 d .
H7A H 0.3367 0.3652 0.2167 0.038 Uiso 1 1 calc R
H7B H 0.4062 0.3188 0.2836 0.038 Uiso 1 1 calc R
C8 C 0.4858(2) 0.42490(10) 0.36756(8) 0.0287(4) Uani 1 1 d .
H8A H 0.4593 0.3776 0.3878 0.043 Uiso 1 1 calc R
H8B H 0.4630 0.4679 0.3945 0.043 Uiso 1 1 calc R
H8C H 0.5992 0.4249 0.3659 0.043 Uiso 1 1 calc R
C9 C 0.2205(2) 0.43183(13) 0.30397(11) 0.0443(5) Uani 1 1 d .
H9A H 0.1944 0.3840 0.3235 0.066 Uiso 1 1 calc R
H9B H 0.1536 0.4377 0.2591 0.066 Uiso 1 1 calc R
H9C H 0.2009 0.4740 0.3324 0.066 Uiso 1 1 calc R

loop_
_atom_site_aniso_label
_atom_site_aniso_U_11
_atom_site_aniso_U_22
_atom_site_aniso_U_33
_atom_site_aniso_U_23
_atom_site_aniso_U_13
_atom_site_aniso_U_12
Sr1 0.02084(10) 0.01544(9) 0.01280(9) 0.000 0.00418(7) 0.000
Si1 0.01773(19) 0.01895(19) 0.01462(19) 0.00054(15) 0.00213(15) -0.00042(15)
Si2 0.01763(19) 0.01945(19) 0.01520(19) -0.00107(15) 0.00216(15) -0.00048(15)
N1 0.0190(6) 0.0207(6) 0.0146(6) -0.0011(5) 0.0033(5) -0.0010(5)
N2 0.0266(7) 0.0232(6) 0.0197(6) 0.0023(5) 0.0069(5) -0.0044(5)
C1 0.0256(8) 0.0288(8) 0.0261(8) -0.0006(7) 0.0058(6) 0.0052(6)
C2 0.0235(8) 0.0278(8) 0.0356(9) -0.0003(7) 0.0022(7) -0.0046(6)
C3 0.0305(9) 0.0344(9) 0.0198(8) 0.0050(7) 0.0025(6) 0.0004(7)
C4 0.0297(9) 0.0232(8) 0.0396(10) -0.0031(7) 0.0005(7) 0.0023(7)
C5 0.0289(8) 0.0428(10) 0.0233(8) 0.0034(7) 0.0095(7) 0.0040(7)
C6 0.0212(7) 0.0317(8) 0.0229(8) -0.0023(7) 0.0007(6) 0.0013(6)
C7 0.0532(11) 0.0222(8) 0.0193(8) -0.0010(6) 0.0083(7) -0.0122(7)
C8 0.0419(10) 0.0272(8) 0.0177(8) 0.0004(6) 0.0081(7) -0.0069(7)
C9 0.0301(10) 0.0551(13) 0.0510(13) 0.0204(10) 0.0162(9) -0.0044(9)

loop_
_atom_type_symbol
_atom_type_description
_atom_type_scat_dispersion_real
_atom_type_scat_dispersion_imag
_atom_type_scat_source
C C 0.0033 0.0016 'International Tables Vol C Tables 4.2.6.8 and 6.1.1.4'
H H 0.0000 0.0000 'International Tables Vol C Tables 4.2.6.8 and 6.1.1.4'
N N 0.0061 0.0033 'International Tables Vol C Tables 4.2.6.8 and 6.1.1.4'
Si Si 0.0817 0.0704 'International Tables Vol C Tables 4.2.6.8 and 6.1.1.4'
Sr Sr -1.5307 3.2498 'International Tables Vol C Tables 4.2.6.8 and 6.1.1.4'

loop_
_geom_angle_atom_site_label_1
_geom_angle_atom_site_label_2
_geom_angle_atom_site_label_3
_geom_angle
_geom_angle_site_symmetry_1
_geom_angle_site_symmetry_3
N1 Sr1 N1 122.47(6) . 2_655
N1 Sr1 N2 96.31(4) . .
N1 Sr1 N2 133.65(4) 2_655 .
N1 Sr1 N2 133.65(4) . 2_655
N1 Sr1 N2 96.31(4) 2_655 2_655
N2 Sr1 N2 67.54(6) . 2_655
N1 Sr1 C6 88.44(4) . 2_655
N1 Sr1 C6 59.56(4) 2_655 2_655
N2 Sr1 C6 154.49(4) . 2_655
N2 Sr1 C6 91.12(4) 2_655 2_655
N1 Sr1 C8 158.45(4) . 2_655
N1 Sr1 C8 75.17(4) 2_655 2_655
N2 Sr1 C8 75.12(4) . 2_655
N2 Sr1 C8 24.80(4) 2_655 2_655
C6 Sr1 C8 91.41(4) 2_655 2_655
N1 Sr1 Si2 26.89(3) . .
N1 Sr1 Si2 108.60(3) 2_655 .
N2 Sr1 Si2 94.75(3) . .
N2 Sr1 Si2 155.08(3) 2_655 .
C6 Sr1 Si2 100.45(3) 2_655 .
C8 Sr1 Si2 167.85(3) 2_655 .
N1 Sr1 Si2 108.59(3) . 2_655
N1 Sr1 Si2 26.89(3) 2_655 2_655
N2 Sr1 Si2 155.08(3) . 2_655
N2 Sr1 Si2 94.75(3) 2_655 2_655
C6 Sr1 Si2 32.67(3) 2_655 2_655
C8 Sr1 Si2 81.74(3) 2_655 2_655
Si2 Sr1 Si2 106.929(14) . 2_655
N1 Sr1 Si1 130.00(3) . 2_655
N1 Sr1 Si1 24.25(3) 2_655 2_655
N2 Sr1 Si1 111.19(3) . 2_655
N2 Sr1 Si1 95.93(3) 2_655 2_655
C6 Sr1 Si1 83.80(3) 2_655 2_655
C8 Sr1 Si1 71.32(3) 2_655 2_655
Si2 Sr1 Si1 107.139(10) . 2_655
Si2 Sr1 Si1 51.135(9) 2_655 2_655
N1 Sr1 Si1 24.25(3) . .
N1 Sr1 Si1 130.00(3) 2_655 .
N2 Sr1 Si1 95.93(3) . .
N2 Sr1 Si1 111.19(3) 2_655 .
C6 Sr1 Si1 78.35(3) 2_655 .
C8 Sr1 Si1 135.38(3) 2_655 .
Si2 Sr1 Si1 51.135(9) . .
Si2 Sr1 Si1 107.138(10) 2_655 .
Si1 Sr1 Si1 147.537(14) 2_655 .
N1 Si1 C3 115.19(7) . .
N1 Si1 C2 113.17(7) . .
C3 Si1 C2 106.53(8) . .
N1 Si1 C1 110.18(7) . .
C3 Si1 C1 105.19(8) . .
C2 Si1 C1 105.87(8) . .
N1 Si1 Sr1 36.73(4) . .
C3 Si1 Sr1 128.04(6) . .
C2 Si1 Sr1 124.13(6) . .
C1 Si1 Sr1 73.46(5) . .
N1 Si2 C5 114.66(7) . .
N1 Si2 C4 115.42(7) . .
C5 Si2 C4 106.37(9) . .
N1 Si2 C6 108.61(7) . .
C5 Si2 C6 106.29(8) . .
C4 Si2 C6 104.67(8) . .
N1 Si2 Sr1 41.29(4) . .
C5 Si2 Sr1 127.48(6) . .
C4 Si2 Sr1 125.96(6) . .
C6 Si2 Sr1 67.32(5) . .
Si2 N1 Si1 129.14(8) . .
Si2 N1 Sr1 111.82(6) . .
Si1 N1 Sr1 119.02(6) . .
C8 N2 C9 107.74(14) . .
C8 N2 C7 110.10(13) . .
C9 N2 C7 108.80(14) . .
C8 N2 Sr1 104.20(9) . .
C9 N2 Sr1 116.22(11) . .
C7 N2 Sr1 109.61(9) . .
Si1 C1 H1A 109.5 . .
Si1 C1 H1B 109.5 . .
H1A C1 H1B 109.5 . .
Si1 C1 H1C 109.5 . .
H1A C1 H1C 109.5 . .
H1B C1 H1C 109.5 . .
Si1 C2 H2A 109.5 . .
Si1 C2 H2B 109.5 . .
H2A C2 H2B 109.5 . .
Si1 C2 H2C 109.5 . .
H2A C2 H2C 109.5 . .
H2B C2 H2C 109.5 . .
Si1 C3 H3A 109.5 . .
Si1 C3 H3B 109.5 . .
H3A C3 H3B 109.5 . .
Si1 C3 H3C 109.5 . .
H3A C3 H3C 109.5 . .
H3B C3 H3C 109.5 . .
Si2 C4 H4A 109.5 . .
Si2 C4 H4B 109.5 . .
H4A C4 H4B 109.5 . .
Si2 C4 H4C 109.5 . .
H4A C4 H4C 109.5 . .
H4B C4 H4C 109.5 . .
Si2 C5 H5A 109.5 . .
Si2 C5 H5B 109.5 . .
H5A C5 H5B 109.5 . .
Si2 C5 H5C 109.5 . .
H5A C5 H5C 109.5 . .
H5B C5 H5C 109.5 . .
Si2 C6 H6A 109.5 . .
Si2 C6 H6B 109.5 . .
H6A C6 H6B 109.5 . .
Si2 C6 H6C 109.5 . .
H6A C6 H6C 109.5 . .
H6B C6 H6C 109.5 . .
N2 C7 C7 113.72(12) . 2_655
N2 C7 H7A 108.8 . .
C7 C7 H7A 108.8 2_655 .
N2 C7 H7B 108.8 . .
C7 C7 H7B 108.8 2_655 .
H7A C7 H7B 107.7 . .
N2 C8 H8A 109.5 . .
N2 C8 H8B 109.5 . .
H8A C8 H8B 109.5 . .
N2 C8 H8C 109.5 . .
H8A C8 H8C 109.5 . .
H8B C8 H8C 109.5 . .
N2 C9 H9A 109.5 . .
N2 C9 H9B 109.5 . .
H9A C9 H9B 109.5 . .
N2 C9 H9C 109.5 . .
H9A C9 H9C 109.5 . .
H9B C9 H9C 109.5 . .

loop_
_geom_bond_atom_site_label_1
_geom_bond_atom_site_label_2
_geom_bond_distance
_geom_bond_site_symmetry_2
Sr1 N1 2.4561(12) .
Sr1 N1 2.4561(12) 2_655
Sr1 N2 2.7264(13) .
Sr1 N2 2.7264(13) 2_655
Sr1 C6 3.2374(16) 2_655
Sr1 C8 3.4011(16) 2_655
Sr1 Si2 3.4554(4) .
Sr1 Si2 3.4554(4) 2_655
Sr1 Si1 3.5910(4) 2_655
Sr1 Si1 3.5911(4) .
Si1 N1 1.6865(13) .
Si1 C3 1.8780(17) .
Si1 C2 1.8799(17) .
Si1 C1 1.8906(16) .
Si2 N1 1.6835(13) .
Si2 C5 1.8777(17) .
Si2 C4 1.8793(17) .
Si2 C6 1.8941(16) .
N2 C8 1.472(2) .
N2 C9 1.474(2) .
N2 C7 1.475(2) .
C1 H1A 0.9800 .
C1 H1B 0.9800 .
C1 H1C 0.9800 .
C2 H2A 0.9800 .
C2 H2B 0.9800 .
C2 H2C 0.9800 .
C3 H3A 0.9800 .
C3 H3B 0.9800 .
C3 H3C 0.9800 .
C4 H4A 0.9800 .
C4 H4B 0.9800 .
C4 H4C 0.9800 .
C5 H5A 0.9800 .
C5 H5B 0.9800 .
C5 H5C 0.9800 .
C6 H6A 0.9800 .
C6 H6B 0.9800 .
C6 H6C 0.9800 .
C7 C7 1.510(4) 2_655
C7 H7A 0.9900 .
C7 H7B 0.9900 .
C8 H8A 0.9800 .
C8 H8B 0.9800 .
C8 H8C 0.9800 .
C9 H9A 0.9800 .
C9 H9B 0.9800 .
C9 H9C 0.9800 .
